data_7131141
loop_
_publ_author_name
'Marcon, Michela'
'Crespi, Stefano'
'Pielmeier, Andreas'
'K&#xf6;nig, Burkhard'

_publ_section_title
;
 A dinuclear copper(II) complex with photoswitchable catechol oxidation
 activity.
;
_journal_issue 7
_journal_name_full 'Chemical communications (Cambridge, England)'
_journal_page_first 948
_journal_page_last 951
_journal_paper_doi 10.1039/d2cc06250j
_journal_volume 59
_journal_year 2023
_chemical_formula_moiety 'C38 H36 Cl4 Cu2 N8, [+ solvents]'
_chemical_formula_sum 'C38 H36 Cl4 Cu2 N8'
_chemical_formula_weight 873.63
_space_group_crystal_system monoclinic
_space_group_IT_number 14
_space_group_name_Hall '-P 2ybc'
_space_group_name_H-M_alt 'P 1 21/c 1'
_atom_sites_solution_hydrogens mixed
_atom_sites_solution_primary dual
_audit_creation_date 2021-10-13
_audit_creation_method
;
Olex2 1.3-alpha
(compiled 2020.11.12 svn.r5f609507 for OlexSys, GUI svn.r6408)
;
_audit_update_record
;
2022-11-07 deposited with the CCDC.	2022-12-22 downloaded from the CCDC.
;
_cell_angle_alpha 90
_cell_angle_beta 100.1219(4)
_cell_angle_gamma 90
_cell_formula_units_Z 2
_cell_length_a 9.44092(4)
_cell_length_b 11.74337(5)
_cell_length_c 22.12241(10)
_cell_measurement_reflns_used 53742
_cell_measurement_temperature 123.01(10)
_cell_measurement_theta_max 74.5170
_cell_measurement_theta_min 3.9160
_cell_volume 2414.499(18)
_computing_cell_refinement 'CrysAlisPro 1.171.41.83a (Rigaku OD, 2020)'
_computing_data_collection 'CrysAlisPro 1.171.41.83a (Rigaku OD, 2020)'
_computing_data_reduction 'CrysAlisPro 1.171.41.83a (Rigaku OD, 2020)'
_computing_molecular_graphics 'Olex2 1.3-alpha (Dolomanov et al., 2009)'
_computing_publication_material 'Olex2 1.3-alpha (Dolomanov et al., 2009)'
_computing_structure_refinement 'SHELXL 2018/3 (Sheldrick, 2015)'
_computing_structure_solution 'SHELXT 2018/2 (Sheldrick, 2018)'
_diffrn_ambient_environment N~2~
_diffrn_ambient_temperature 123.01(10)
_diffrn_detector 'Hybrid Pixel Array Detector'
_diffrn_detector_area_resol_mean 10.0000
_diffrn_detector_type 'HyPix-Arc 150'
_diffrn_measured_fraction_theta_full 1.000
_diffrn_measured_fraction_theta_max 0.996
_diffrn_measurement_details
;
List of Runs (angles in degrees, time in seconds):

  # Type    Start    End  Width  t~exp~   \w     \q     \k     \f   Frames
#--------------------------------------------------------------------------
  1  \w     27.00  52.00   0.50    0.15    --   20.00  75.00 -30.56   50
  2  \w     41.00  66.00   0.50    0.15    --   36.00  77.00 -16.19   50
  3  \w     43.00  68.00   0.50    0.15    --   36.00  74.00 -31.31   50
  4  \w     44.00  69.00   0.50    0.15    --   36.00  73.00 -37.98   50
  5  \w     30.00  55.00   0.50    0.15    --   24.00  76.00 -61.61   50
  6  \w     29.00  54.00   0.50    0.15    --   24.00  77.00 -88.86   50
  7  \w     38.00  63.00   0.50    0.15    --   32.00  76.00-121.78   50
  8  \w     48.00  73.00   0.50    0.15    --   40.00  73.00 -84.67   50
  9  \w     56.00  81.00   0.50    0.15    --   48.00  72.00-101.13   50
 10  \w     44.00  69.00   0.50    0.15    --   36.00  73.00 -62.71   50
 11  \w     54.00  79.00   0.50    0.15    --   44.00  70.00 -88.64   50
 12  \w     44.00  69.00   0.50    0.15    --   36.00  72.00 -46.07   50
 13  \w     44.00  69.00   0.50    0.15    --   36.00  72.00 -21.65   50
 14  \w     48.00  73.00   0.50    0.15    --   40.00  72.00 -12.05   50
 15  \w     57.00  82.00   0.50    0.15    --   48.00  71.00   2.91   50
 16  \w     58.00  83.00   0.50    0.15    --   48.00  67.00 -11.33   50
 17  \w     58.00  83.00   0.50    0.15    --   48.00  68.00 -90.77   50
 18  \w     60.00  85.00   0.50    0.15    --   48.00  60.00 -57.02   50
 19  \w     51.00  76.00   0.50    0.15    --   40.00  62.00 -36.97   50
 20  \w     56.00  81.00   0.50    0.15    --   44.00  60.00 -26.46   50
 21  \w     56.00  81.00   0.50    0.15    --   44.00  61.00 -17.47   50
 22  \w    -56.00 -31.00   0.50    0.15    --  -72.00  51.00-138.09   50
 23  \w    -84.00 -31.00   0.50    0.15    --  -66.64 125.00 -30.00  106
 24  \w    -24.00   1.00   0.50    0.15    --  -24.00  86.00 -35.26   50
 25  \w     84.00 110.00   0.50    0.15    --   77.25  78.00 -17.40   52
 26  \w     75.00 100.00   0.50    0.15    --   68.00  75.00 -70.04   50
 27  \w     72.00  97.00   0.50    0.15    --   64.00  73.00 -73.12   50
 28  \w     68.00  93.00   0.50    0.15    --   60.00  72.00 -66.05   50
 29  \w     74.00  99.00   0.50    0.15    --   68.00  76.00 -94.31   50
 30  \w     68.00  93.00   0.50    0.15    --   60.00  72.00-123.28   50
 31  \w     75.00 100.00   0.50    0.15    --   68.00  75.00-134.09   50
 32  \w     66.00  91.00   0.50    0.15    --   56.00  70.00-112.27   50
 33  \w     70.00  95.00   0.50    0.15    --   60.00  70.00-114.50   50
 34  \w     88.00 113.00   0.50    0.15    --   77.25  65.00-147.68   50
 35  \w     88.00 113.00   0.50    0.15    --   77.25  66.00-105.40   50
 36  \w     88.00 113.00   0.50    0.15    --   77.25  64.00-173.57   50
 37  \w     88.00 113.00   0.50    0.15    --   77.25  65.00 -95.58   50
 38  \w     88.00 113.00   0.50    0.15    --   77.25  65.00 -80.81   50
 39  \w     67.00  92.00   0.50    0.15    --   56.00  62.00 -90.47   50
 40  \w     64.00  89.00   0.50    0.15    --   52.00  60.00 -71.69   50
 41  \w     68.00  93.00   0.50    0.15    --   56.00  61.00  -9.16   50
 42  \w     67.00  92.00   0.50    0.15    --   56.00  62.00  -5.25   50
 43  \w     64.00  89.00   0.50    0.15    --   56.00  72.00   1.11   50
 44  \w     68.00  93.00   0.50    0.15    --   56.00  59.00 -21.97   50
 45  \w     92.00 117.00   0.50    0.15    --   77.25  54.00-110.67   50
 46  \w     93.00 118.00   0.50    0.15    --   77.25  40.00-126.62   50
 47  \w     68.00  93.00   0.50    0.15    --   56.00  59.00 -74.05   50
 48  \w     93.00 118.00   0.50    0.15    --   77.25  39.00-147.34   50
 49  \w     92.00 117.00   0.50    0.15    --   77.25  38.00 -61.87   50
 50  \w     96.00 122.00   0.50    0.15    --   77.25  39.00 -46.66   52
 51  \w     89.00 121.00   0.50    0.15    --   77.25  36.00 -13.92   64
 52  \w     92.00 119.00   0.50    0.15    --   77.25  38.00  83.72   54
 53  \w     79.00 105.00   0.50    0.15    --   77.25  26.00 131.19   52
 54  \w     90.00 119.00   0.50    0.15    --   77.25  53.00  43.74   58
 55  \w     64.00  89.00   0.50    0.15    --   52.00  58.00 -18.84   50
 56  \w     92.00 119.00   0.50    0.15    --   76.72  15.00-150.00   54
 57  \w     52.00  77.00   0.50    0.15    --   76.72  15.00-150.00   50
 58  \w     60.00  86.00   0.50    0.15    --   76.72  19.00-163.00   52
 59  \w     61.00  86.00   0.50    0.15    --   72.87  19.00-163.00   50
 60  \w     42.00  91.00   0.50    0.15    --   76.72   0.00-150.00   98
 61  \w     47.00 103.00   0.50    0.15    --   64.77  19.00-163.00  112
 62  \w     71.00 113.00   0.50    0.15    --   76.72  15.00 -30.00   84
 63  \w     58.00 102.00   0.50    0.15    --   76.72   0.00 -30.00   88
 64  \w     68.00 111.00   0.50    0.15    --   76.72  15.00  30.00   86
 65  \w     40.00  74.00   0.50    0.15    --   77.25  -3.00  49.37   68
 66  \w     51.00  81.00   0.50    0.15    --   77.25  -4.00 111.03   60
 67  \w     -5.00  20.00   0.50    0.15    --    4.00  99.00-112.80   50
 68  \w     40.00  71.00   0.50    0.15    --   77.25  -4.00 -97.84   62
 69  \w     37.00  65.00   0.50    0.15    --   77.25 -57.00-158.71   56
 70  \w     26.00  73.00   0.50    0.15    --   64.77-125.00 -30.00   94
 71  \w     23.00  79.00   0.50    0.15    --   64.77-125.00  90.00  112
 72  \w     38.00  63.00   0.50    0.15    --   76.72-125.00  90.00   50
 73  \w     55.00  96.00   0.50    0.15    --   76.72-125.00 120.00   82
 74  \w     27.00  90.00   0.50    0.15    --   64.77-125.00   0.00  126
 75  \w     58.00  84.00   0.50    0.15    --   72.87-125.00 -30.00   52
 76  \w     36.00  62.00   0.50    0.15    --   64.77-125.00-150.00   52
 77  \w     43.00  88.00   0.50    0.15    --   76.72-125.00 -90.00   90
 78  \w     55.00 103.00   0.50    0.15    --   76.72-125.00 -60.00   96
 79  \w     46.00 103.00   0.50    0.15    --   76.72-125.00-120.00  114
 80  \w     39.00 103.00   0.50    0.15    --   76.72-125.00 -30.00  128
 81  \w     42.00 103.00   0.50    0.15    --   76.72-125.00   0.00  122
 82  \w     46.00 100.00   0.50    0.15    --   76.72-125.00  60.00  108
 83  \w     39.00  83.00   0.50    0.15    --   77.25-120.00 121.27   88
 84  \w     35.00  60.00   0.50    0.15    --   76.72-125.00 150.00   50
 85  \w     51.00  76.00   0.50    0.15    --   77.25 -92.00 134.33   50
 86  \w     35.00  72.00   0.50    0.15    --   77.25-120.00  99.92   74
 87  \w     44.00 101.00   0.50    0.15    --   77.25-119.00  24.00  114
 88  \w     40.00  75.00   0.50    0.15    --   77.25-104.00 -37.51   70
 89  \w    -84.00 -59.00   0.50    0.15    --  -48.00 -69.00 -43.98   50
 90  \w    -84.00 -58.00   0.50    0.15    --  -48.00 -70.00 -38.83   52
 91  \w    -76.00 -51.00   0.50    0.15    --  -40.00 -70.00 -92.14   50
 92  \w    -80.00 -55.00   0.50    0.15    --  -44.00 -71.00-127.00   50
 93  \w    -74.00 -48.00   0.50    0.15    --  -40.00 -72.00-109.87   52
 94  \w   -106.00 -81.00   0.50    0.15    --  -73.25 -77.00 -23.38   50
 95  \w   -105.00 -79.00   0.50    0.15    --  -73.25 -76.00   0.90   52
 96  \w   -106.00 -81.00   0.50    0.15    --  -73.25 -77.00 -52.31   50
 97  \w   -105.00 -79.00   0.50    0.15    --  -72.00 -76.00 -62.41   52
 98  \w   -104.00 -78.00   0.50    0.15    --  -72.00 -76.00 -35.80   52
 99  \w   -105.00 -79.00   0.50    0.15    --  -73.25 -76.00 -42.77   52
100  \w   -105.00 -79.00   0.50    0.15    --  -73.25 -76.00 -75.25   52
101  \w   -104.00 -78.00   0.50    0.15    --  -72.00 -76.00 -39.98   52
102  \w   -107.00 -80.00   0.50    0.15    --  -73.25 -76.00 -49.27   54
103  \w   -107.00 -80.00   0.50    0.15    --  -73.25 -75.00 -46.11   54
104  \w   -106.00 -79.00   0.50    0.15    --  -73.25 -76.00 -98.35   54
105  \w   -104.00 -78.00   0.50    0.15    --  -73.25 -77.00-127.06   52
106  \w   -105.00 -79.00   0.50    0.15    --  -73.25 -76.00-122.83   52
107  \w   -107.00 -80.00   0.50    0.15    --  -73.25 -74.00-113.60   54
108  \w   -107.00 -82.00   0.50    0.15    --  -73.25 -75.00-104.46   50
109  \w   -109.00 -84.00   0.50    0.15    --  -73.25 -71.00 -95.67   50
110  \w    -98.00 -72.00   0.50    0.15    --  -64.00 -72.00 -67.33   52
111  \w    -98.00 -73.00   0.50    0.15    --  -64.00 -71.00 -17.46   50
112  \w   -105.00 -80.00   0.50    0.15    --  -73.25 -75.00 -19.34   50
113  \w    -92.00 -67.00   0.50    0.15    --  -56.00 -70.00 -18.81   50
114  \w   -106.00 -80.00   0.50    0.15    --  -72.00 -73.00 -15.79   52
115  \w    -96.00 -71.00   0.50    0.15    --  -60.00 -70.00-126.60   50
116  \w   -104.00 -79.00   0.50    0.15    --  -64.00 -58.00-109.91   50
117  \w   -108.00 -47.00   0.50    0.15    --  -66.64 -19.00  29.00  122
118  \w    -76.00 -50.00   0.50    0.15    --  -67.59 -19.00  29.00   52
119  \w   -109.00 -84.00   0.50    0.15    --  -73.25 -70.00 173.55   50
120  \w   -109.00 -84.00   0.50    0.15    --  -68.00 -55.00  23.54   50
121  \w   -106.00 -66.00   0.50    0.15    --  -73.25-145.00 -85.07   80
122  \w   -106.00 -80.00   0.50    0.15    --  -73.25 -89.00 -94.94   52
123  \w   -107.00 -81.00   0.50    0.15    --  -73.25 -88.00-121.60   52
;
_diffrn_measurement_device 'four-circle diffractometer'
_diffrn_measurement_device_type 'XtaLAB Synergy R, DW system, HyPix-Arc 150'
_diffrn_measurement_method '\w scans'
_diffrn_orient_matrix_type 'CrysAlisPro convention (1999,Acta A55,543-557)'
_diffrn_orient_matrix_UB_11 -0.1550749000
_diffrn_orient_matrix_UB_12 -0.0132722000
_diffrn_orient_matrix_UB_13 -0.0352047000
_diffrn_orient_matrix_UB_21 0.0511271000
_diffrn_orient_matrix_UB_22 0.0306810000
_diffrn_orient_matrix_UB_23 -0.0603746000
_diffrn_orient_matrix_UB_31 0.0286204000
_diffrn_orient_matrix_UB_32 -0.1268550000
_diffrn_orient_matrix_UB_33 -0.0108918000
_diffrn_radiation_monochromator mirror
_diffrn_radiation_probe x-ray
_diffrn_radiation_type 'Cu K\a'
_diffrn_radiation_wavelength 1.54184
_diffrn_reflns_av_R_equivalents 0.0254
_diffrn_reflns_av_unetI/netI 0.0078
_diffrn_reflns_Laue_measured_fraction_full 1.000
_diffrn_reflns_Laue_measured_fraction_max 0.996
_diffrn_reflns_limit_h_max 11
_diffrn_reflns_limit_h_min -11
_diffrn_reflns_limit_k_max 13
_diffrn_reflns_limit_k_min -14
_diffrn_reflns_limit_l_max 27
_diffrn_reflns_limit_l_min -27
_diffrn_reflns_number 76090
_diffrn_reflns_point_group_measured_fraction_full 1.000
_diffrn_reflns_point_group_measured_fraction_max 0.996
_diffrn_reflns_theta_full 67.684
_diffrn_reflns_theta_max 74.994
_diffrn_reflns_theta_min 4.060
_diffrn_source 'Rotating-anode X-ray tube'
_diffrn_source_type 'Rigaku (Cu) X-ray Source'
_exptl_absorpt_coefficient_mu 3.373
_exptl_absorpt_correction_T_max 1.000
_exptl_absorpt_correction_T_min 0.531
_exptl_absorpt_correction_type gaussian
_exptl_absorpt_process_details
;
CrysAlisPro 1.171.41.83a (Rigaku Oxford Diffraction, 2020)
Numerical absorption correction based on gaussian integration over
a multifaceted crystal model
Empirical absorption correction using spherical harmonics,
implemented in SCALE3 ABSPACK scaling algorithm.
;
_exptl_crystal_colour 'clear green'
_exptl_crystal_colour_lustre clear
_exptl_crystal_colour_primary green
_exptl_crystal_density_diffrn 1.202
_exptl_crystal_description prism
_exptl_crystal_F_000 892
_exptl_crystal_size_max 0.23
_exptl_crystal_size_mid 0.21
_exptl_crystal_size_min 0.12
_refine_diff_density_max 0.955
_refine_diff_density_min -0.395
_refine_diff_density_rms 0.077
_refine_ls_extinction_method none
_refine_ls_goodness_of_fit_ref 1.156
_refine_ls_hydrogen_treatment mixed
_refine_ls_matrix_type full
_refine_ls_number_parameters 275
_refine_ls_number_reflns 4956
_refine_ls_number_restraints 0
_refine_ls_restrained_S_all 1.156
_refine_ls_R_factor_all 0.0351
_refine_ls_R_factor_gt 0.0347
_refine_ls_shift/su_max 0.001
_refine_ls_shift/su_mean 0.000
_refine_ls_structure_factor_coef Fsqd
_refine_ls_weighting_details 'w=1/[\s^2^(Fo^2^)+(0.0579P)^2^+1.3289P] where P=(Fo^2^+2Fc^2^)/3'
_refine_ls_weighting_scheme calc
_refine_ls_wR_factor_gt 0.1030
_refine_ls_wR_factor_ref 0.1033
_reflns_Friedel_coverage 0.000
_reflns_number_gt 4851
_reflns_number_total 4956
_reflns_threshold_expression 'I > 2\s(I)'
_cod_data_source_file d2cc06250j2.cif
_cod_data_source_block u105
_cod_depositor_comments 'Adding full bibliography for 7131141.cif.'
_cod_original_cell_volume 2414.498(18)
_cod_database_code 7131141
_shelx_shelxl_version_number 2018/3
_chemical_oxdiff_formula 'C38 H36 Cl4 Cu2 N8'
_chemical_oxdiff_usercomment Marcon_Koenig_mm239
_shelx_space_group_comment
;
The symmetry employed for this shelxl refinement is uniquely defined
by the following loop, which should always be used as a source of
symmetry information in preference to the above space-group names.
They are only intended as comments.
;
_shelx_estimated_absorpt_t_max 0.688
_shelx_estimated_absorpt_t_min 0.511
_reflns_odcompleteness_completeness 99.87
_reflns_odcompleteness_iscentric 1
_reflns_odcompleteness_theta 74.33
_olex2_refinement_description
;
1. Fixed Uiso
 At 1.2 times of:
  All C(H) groups, All C(H,H) groups
2.a Secondary CH2 refined with riding coordinates:
 C00C(H00C,H00D), C00D(H00E,H00F)
2.b Aromatic/amide H refined with riding coordinates:
 C00E(H00G), C00H(H00I), C00O(H00P), C00Q(H00R)
;
_smtbx_masks_special_details
;
A solvent mask was calculated and 176 electrons were 
found in a volume of 790\%A^3^ in 1 void per unit cell. 
This is consistent with the presence of 
2[C4H10O] per Asymmetric Unit which account for 168 electrons 
per unit cell.
;
_smtbx_masks_void_probe_radius 1.2
_smtbx_masks_void_truncation_radius 1.2
_olex2_date_sample_data_collection 2021-10-05
_olex2_date_sample_submission 2021-10-04
_olex2_diffrn_ambient_temperature_device 'Oxford Cryosystems CryoStream 700'
_olex2_exptl_crystal_mounting_method 'The crystal was mounted on a MITIGEN holder with inert oil'
_olex2_submission_original_sample_id mm239
_olex2_submission_special_instructions 'No special instructions were received'
_oxdiff_exptl_absorpt_empirical_details
;
Empirical correction (ABSPACK) includes:
- Absorption correction using spherical harmonics
- Frame scaling
;
_oxdiff_exptl_absorpt_empirical_full_max 1.474
_oxdiff_exptl_absorpt_empirical_full_min 0.793

loop_
_space_group_symop_operation_xyz
'x, y, z'
'-x, y+1/2, -z+1/2'
'-x, -y, -z'
'x, -y-1/2, z-1/2'

loop_
_atom_site_label
_atom_site_type_symbol
_atom_site_fract_x
_atom_site_fract_y
_atom_site_fract_z
_atom_site_U_iso_or_equiv
_atom_site_adp_type
_atom_site_occupancy
_atom_site_site_symmetry_order
_atom_site_calc_flag
_atom_site_refinement_flags_posn
_atom_site_refinement_flags_adp
_atom_site_refinement_flags_occupancy
_atom_site_disorder_assembly
_atom_site_disorder_group
Cu01 Cu 0.56928(3) 0.41172(2) 0.69728(2) 0.02481(10) Uani 1 1 d . . . . .
Cl02 Cl 0.51486(5) 0.44511(4) 0.80432(2) 0.03260(12) Uani 1 1 d . . . . .
Cl03 Cl 0.71521(5) 0.25831(4) 0.70344(2) 0.03443(13) Uani 1 1 d . . . . .
N004 N 0.44791(15) 0.54690(13) 0.65781(7) 0.0237(3) Uani 1 1 d . . . . .
N005 N 0.38246(16) 0.33015(13) 0.66494(7) 0.0260(3) Uani 1 1 d . . . . .
N006 N 0.72371(15) 0.53068(14) 0.71107(7) 0.0269(3) Uani 1 1 d . . . . .
C008 C 0.67494(19) 0.63736(17) 0.70282(8) 0.0280(4) Uani 1 1 d . . . . .
C009 C 0.5138(2) 0.65090(16) 0.68860(9) 0.0282(4) Uani 1 1 d . . . . .
C00A C 0.58236(19) 0.55273(17) 0.56924(8) 0.0271(4) Uani 1 1 d . . . . .
C00B C 0.26772(19) 0.40063(16) 0.65674(8) 0.0263(4) Uani 1 1 d . . . . .
C00C C 0.43850(19) 0.55543(16) 0.58955(8) 0.0272(4) Uani 1 1 d . . . . .
H00C H 0.388874 0.627241 0.575107 0.033 Uiso 1 1 calc R U . . .
H00D H 0.379202 0.491600 0.569798 0.033 Uiso 1 1 calc R U . . .
C00D C 0.30153(18) 0.52383(16) 0.67094(9) 0.0266(4) Uani 1 1 d . . . . .
H00E H 0.230026 0.573132 0.645195 0.032 Uiso 1 1 calc R U . . .
H00F H 0.298404 0.539776 0.714625 0.032 Uiso 1 1 calc R U . . .
C00E C 0.7821(2) 0.44287(17) 0.54532(8) 0.0292(4) Uani 1 1 d . . . . .
H00G H 0.828241 0.371638 0.542522 0.035 Uiso 1 1 calc R U . . .
C00F C 0.84568(19) 0.54348(18) 0.52954(8) 0.0306(4) Uani 1 1 d . . . . .
C00G C 0.1294(2) 0.36014(19) 0.63637(9) 0.0318(4) Uani 1 1 d . . . . .
C00H C 0.6516(2) 0.44832(17) 0.56501(8) 0.0287(4) Uani 1 1 d . . . . .
H00I H 0.607906 0.380196 0.575876 0.034 Uiso 1 1 calc R U . . .
C00I C 0.3634(2) 0.21943(17) 0.65220(9) 0.0318(4) Uani 1 1 d . . . . .
C00J C 0.7791(2) 0.64803(19) 0.53394(9) 0.0339(4) Uani 1 1 d . . . . .
C00K C 0.8667(2) 0.51271(19) 0.72649(10) 0.0339(4) Uani 1 1 d . . . . .
C00L C 0.7675(2) 0.73016(19) 0.70856(10) 0.0355(4) Uani 1 1 d . . . . .
C00M C 0.1096(2) 0.2460(2) 0.62332(11) 0.0398(5) Uani 1 1 d . . . . .
C00N C 0.6467(2) 0.65218(18) 0.55333(9) 0.0320(4) Uani 1 1 d . . . . .
C00O C 0.9141(2) 0.7109(2) 0.72439(11) 0.0409(5) Uani 1 1 d . . . . .
H00P H 0.979748 0.772894 0.728532 0.049 Uiso 1 1 calc R U . . .
C00P C 0.2279(2) 0.17414(19) 0.63100(11) 0.0395(5) Uani 1 1 d . . . . .
C00Q C 0.9640(2) 0.6009(2) 0.73407(11) 0.0395(5) Uani 1 1 d . . . . .
H00R H 1.063974 0.586193 0.745800 0.047 Uiso 1 1 calc R U . . .
N1 N 0.97915(17) 0.54742(16) 0.50738(7) 0.0338(4) Uani 1 1 d . . . . .
H00A H 0.492(2) 0.7179(18) 0.6649(9) 0.019(5) Uiso 1 1 d . . . . .
H00O H 0.603(2) 0.730(2) 0.5545(10) 0.027(5) Uiso 1 1 d . . . . .
H00K H 0.818(2) 0.711(2) 0.5227(10) 0.026(5) Uiso 1 1 d . . . . .
H00B H 0.476(3) 0.662(2) 0.7274(13) 0.043(7) Uiso 1 1 d . . . . .
H00M H 0.732(3) 0.791(2) 0.7027(11) 0.033(6) Uiso 1 1 d . . . . .
H00J H 0.450(3) 0.173(2) 0.6595(11) 0.031(6) Uiso 1 1 d . . . . .
H00Q H 0.226(3) 0.097(2) 0.6245(12) 0.041(7) Uiso 1 1 d . . . . .
H00L H 0.895(3) 0.433(2) 0.7319(12) 0.042(7) Uiso 1 1 d . . . . .
H00N H 0.025(3) 0.223(3) 0.6113(13) 0.056(8) Uiso 1 1 d . . . . .
H00H H 0.063(3) 0.411(2) 0.6333(12) 0.036(6) Uiso 1 1 d . . . . .

loop_
_atom_site_aniso_label
_atom_site_aniso_U_11
_atom_site_aniso_U_22
_atom_site_aniso_U_33
_atom_site_aniso_U_23
_atom_site_aniso_U_13
_atom_site_aniso_U_12
Cu01 0.01547(15) 0.02841(17) 0.02969(16) 0.00113(10) 0.00160(10) 0.00083(9)
Cl02 0.0351(2) 0.0313(2) 0.0318(2) -0.00050(17) 0.00672(18) -0.00209(17)
Cl03 0.0218(2) 0.0314(2) 0.0491(3) 0.00456(19) 0.00351(18) 0.00521(16)
N004 0.0152(7) 0.0282(7) 0.0278(7) -0.0012(6) 0.0035(5) 0.0001(5)
N005 0.0194(7) 0.0311(8) 0.0271(7) 0.0025(6) 0.0028(5) 0.0003(6)
N006 0.0176(7) 0.0340(8) 0.0285(7) -0.0021(6) 0.0024(6) -0.0007(6)
C008 0.0203(8) 0.0343(10) 0.0294(9) -0.0057(7) 0.0041(7) -0.0036(7)
C009 0.0224(9) 0.0262(9) 0.0356(9) -0.0050(7) 0.0039(7) -0.0006(7)
C00A 0.0214(8) 0.0363(10) 0.0232(8) 0.0011(7) 0.0025(6) -0.0006(7)
C00B 0.0202(8) 0.0326(10) 0.0259(8) 0.0038(7) 0.0030(7) -0.0009(7)
C00C 0.0208(8) 0.0330(9) 0.0269(9) 0.0025(7) 0.0021(7) 0.0003(7)
C00D 0.0150(7) 0.0321(9) 0.0331(9) -0.0012(7) 0.0058(6) 0.0016(7)
C00E 0.0241(9) 0.0376(10) 0.0253(8) 0.0021(7) 0.0026(7) 0.0016(7)
C00F 0.0210(8) 0.0464(11) 0.0243(8) 0.0008(8) 0.0033(7) -0.0039(8)
C00G 0.0188(8) 0.0410(11) 0.0340(9) 0.0066(8) 0.0006(7) -0.0008(8)
C00H 0.0245(9) 0.0361(10) 0.0250(8) 0.0022(7) 0.0030(7) -0.0020(7)
C00I 0.0288(10) 0.0310(10) 0.0343(9) 0.0031(8) 0.0017(7) -0.0009(8)
C00J 0.0304(10) 0.0393(11) 0.0329(9) 0.0001(8) 0.0083(8) -0.0067(8)
C00K 0.0185(8) 0.0406(11) 0.0418(11) -0.0041(9) 0.0029(7) 0.0011(8)
C00L 0.0290(10) 0.0312(11) 0.0465(11) -0.0088(9) 0.0066(8) -0.0031(8)
C00M 0.0250(10) 0.0444(12) 0.0457(12) 0.0074(9) -0.0062(8) -0.0108(8)
C00N 0.0297(9) 0.0344(10) 0.0324(9) 0.0010(8) 0.0066(7) -0.0009(8)
C00O 0.0261(10) 0.0444(12) 0.0526(12) -0.0152(10) 0.0084(9) -0.0124(9)
C00P 0.0364(11) 0.0318(11) 0.0468(12) 0.0034(9) -0.0020(9) -0.0071(9)
C00Q 0.0181(9) 0.0497(12) 0.0500(12) -0.0114(10) 0.0045(8) -0.0032(8)
N1 0.0230(8) 0.0504(10) 0.0283(8) 0.0001(7) 0.0057(6) -0.0039(7)

loop_
_atom_type_symbol
_atom_type_description
_atom_type_scat_dispersion_real
_atom_type_scat_dispersion_imag
_atom_type_scat_source
C C 0.0181 0.0091 'International Tables Vol C Tables 4.2.6.8 and 6.1.1.4'
H H 0.0000 0.0000 'International Tables Vol C Tables 4.2.6.8 and 6.1.1.4'
Cl Cl 0.3639 0.7018 'International Tables Vol C Tables 4.2.6.8 and 6.1.1.4'
Cu Cu -1.9646 0.5888 'International Tables Vol C Tables 4.2.6.8 and 6.1.1.4'
N N 0.0311 0.0180 'International Tables Vol C Tables 4.2.6.8 and 6.1.1.4'

loop_
_exptl_crystal_face_index_h
_exptl_crystal_face_index_k
_exptl_crystal_face_index_l
_exptl_crystal_face_perp_dist
-5 0 -6 0.0792
6 0 0 0.0945
0 -7 -3 0.0932
0 7 -5 0.0953
2 -2 -14 0.0439
0 0 14 0.0418
3 6 4 0.1068
5 2 4 0.1024
-5 4 -1 0.1162
-3 7 2 0.1217
0 -5 10 0.0862

loop_
_geom_angle_atom_site_label_1
_geom_angle_atom_site_label_2
_geom_angle_atom_site_label_3
_geom_angle
_geom_angle_site_symmetry_1
_geom_angle_site_symmetry_3
_geom_angle_publ_flag
Cl03 Cu01 Cl02 106.752(19) . . ?
N004 Cu01 Cl02 95.03(4) . . ?
N004 Cu01 Cl03 158.22(4) . . ?
N005 Cu01 Cl02 95.52(4) . . ?
N005 Cu01 Cl03 97.37(5) . . ?
N005 Cu01 N004 80.19(6) . . ?
N006 Cu01 Cl02 90.66(5) . . ?
N006 Cu01 Cl03 97.31(5) . . ?
N006 Cu01 N004 82.12(6) . . ?
N006 Cu01 N005 161.70(6) . . ?
C009 N004 Cu01 106.44(11) . . ?
C009 N004 C00C 110.71(14) . . ?
C009 N004 C00D 112.99(14) . . ?
C00C N004 Cu01 114.09(11) . . ?
C00D N004 Cu01 104.11(11) . . ?
C00D N004 C00C 108.43(13) . . ?
C00B N005 Cu01 112.71(12) . . ?
C00I N005 Cu01 127.73(13) . . ?
C00I N005 C00B 119.55(16) . . ?
C008 N006 Cu01 114.14(12) . . ?
C008 N006 C00K 119.11(17) . . ?
C00K N006 Cu01 126.75(14) . . ?
N006 C008 C009 116.01(16) . . ?
N006 C008 C00L 121.80(18) . . ?
C00L C008 C009 122.17(18) . . ?
N004 C009 C008 109.64(15) . . ?
N004 C009 H00A 113.5(12) . . ?
N004 C009 H00B 109.0(15) . . ?
C008 C009 H00A 108.2(13) . . ?
C008 C009 H00B 109.5(15) . . ?
H00A C009 H00B 106.9(19) . . ?
C00H C00A C00C 119.66(17) . . ?
C00N C00A C00C 121.03(17) . . ?
C00N C00A C00H 119.29(17) . . ?
N005 C00B C00D 115.23(15) . . ?
N005 C00B C00G 121.36(18) . . ?
C00G C00B C00D 123.41(17) . . ?
N004 C00C C00A 113.73(14) . . ?
N004 C00C H00C 108.8 . . ?
N004 C00C H00D 108.8 . . ?
C00A C00C H00C 108.8 . . ?
C00A C00C H00D 108.8 . . ?
H00C C00C H00D 107.7 . . ?
N004 C00D C00B 107.78(14) . . ?
N004 C00D H00E 110.2 . . ?
N004 C00D H00F 110.2 . . ?
C00B C00D H00E 110.2 . . ?
C00B C00D H00F 110.2 . . ?
H00E C00D H00F 108.5 . . ?
C00F C00E H00G 120.4 . . ?
C00H C00E H00G 120.4 . . ?
C00H C00E C00F 119.12(18) . . ?
C00E C00F N1 123.77(19) . . ?
C00J C00F C00E 120.66(17) . . ?
C00J C00F N1 115.57(18) . . ?
C00B C00G H00H 115.0(17) . . ?
C00M C00G C00B 119.11(19) . . ?
C00M C00G H00H 125.9(17) . . ?
C00A C00H H00I 119.5 . . ?
C00E C00H C00A 121.01(18) . . ?
C00E C00H H00I 119.5 . . ?
N005 C00I C00P 121.74(19) . . ?
N005 C00I H00J 115.7(14) . . ?
C00P C00I H00J 122.6(14) . . ?
C00F C00J C00N 119.61(19) . . ?
C00F C00J H00K 120.3(15) . . ?
C00N C00J H00K 120.0(15) . . ?
N006 C00K C00Q 122.0(2) . . ?
N006 C00K H00L 115.0(16) . . ?
C00Q C00K H00L 122.9(16) . . ?
C008 C00L H00M 116.9(18) . . ?
C00O C00L C008 118.7(2) . . ?
C00O C00L H00M 124.4(18) . . ?
C00G C00M C00P 119.34(19) . . ?
C00G C00M H00N 118(2) . . ?
C00P C00M H00N 123(2) . . ?
C00A C00N C00J 120.30(19) . . ?
C00A C00N H00O 124.1(13) . . ?
C00J C00N H00O 115.6(13) . . ?
C00L C00O H00P 120.3 . . ?
C00Q C00O C00L 119.4(2) . . ?
C00Q C00O H00P 120.3 . . ?
C00I C00P H00Q 115.2(18) . . ?
C00M C00P C00I 118.9(2) . . ?
C00M C00P H00Q 125.8(18) . . ?
C00K C00Q C00O 118.97(19) . . ?
C00K C00Q H00R 120.5 . . ?
C00O C00Q H00R 120.5 . . ?
N1 N1 C00F 113.5(2) 3_766 . ?

loop_
_geom_bond_atom_site_label_1
_geom_bond_atom_site_label_2
_geom_bond_distance
_geom_bond_site_symmetry_2
_geom_bond_publ_flag
Cu01 Cl02 2.5402(5) . ?
Cu01 Cl03 2.2575(5) . ?
Cu01 N004 2.0601(15) . ?
Cu01 N005 2.0241(15) . ?
Cu01 N006 2.0035(16) . ?
N004 C009 1.481(2) . ?
N004 C00C 1.501(2) . ?
N004 C00D 1.486(2) . ?
N005 C00B 1.350(2) . ?
N005 C00I 1.336(3) . ?
N006 C008 1.336(3) . ?
N006 C00K 1.349(2) . ?
C008 C009 1.507(2) . ?
C008 C00L 1.389(3) . ?
C009 H00A 0.95(2) . ?
C009 H00B 0.99(3) . ?
C00A C00C 1.504(2) . ?
C00A C00H 1.400(3) . ?
C00A C00N 1.390(3) . ?
C00B C00D 1.503(3) . ?
C00B C00G 1.389(3) . ?
C00C H00C 0.9900 . ?
C00C H00D 0.9900 . ?
C00D H00E 0.9900 . ?
C00D H00F 0.9900 . ?
C00E H00G 0.9500 . ?
C00E C00F 1.397(3) . ?
C00E C00H 1.379(3) . ?
C00F C00J 1.391(3) . ?
C00F N1 1.431(2) . ?
C00G C00M 1.377(3) . ?
C00G H00H 0.86(3) . ?
C00H H00I 0.9500 . ?
C00I C00P 1.388(3) . ?
C00I H00J 0.97(2) . ?
C00J C00N 1.392(3) . ?
C00J H00K 0.88(2) . ?
C00K C00Q 1.374(3) . ?
C00K H00L 0.98(3) . ?
C00L C00O 1.385(3) . ?
C00L H00M 0.80(3) . ?
C00M C00P 1.386(3) . ?
C00M H00N 0.85(3) . ?
C00N H00O 1.00(2) . ?
C00O H00P 0.9500 . ?
C00O C00Q 1.379(3) . ?
C00P H00Q 0.91(3) . ?
C00Q H00R 0.9500 . ?
N1 N1 1.244(4) 3_766 ?

loop_
_geom_torsion_atom_site_label_1
_geom_torsion_atom_site_label_2
_geom_torsion_atom_site_label_3
_geom_torsion_atom_site_label_4
_geom_torsion
_geom_torsion_site_symmetry_1
_geom_torsion_site_symmetry_2
_geom_torsion_site_symmetry_3
_geom_torsion_site_symmetry_4
_geom_torsion_publ_flag
Cu01 N004 C009 C008 35.98(17) . . . . ?
Cu01 N004 C00C C00A -51.69(18) . . . . ?
Cu01 N004 C00D C00B -45.63(15) . . . . ?
Cu01 N005 C00B C00D 1.95(19) . . . . ?
Cu01 N005 C00B C00G -178.27(14) . . . . ?
Cu01 N005 C00I C00P 178.98(15) . . . . ?
Cu01 N006 C008 C009 3.6(2) . . . . ?
Cu01 N006 C008 C00L -177.92(15) . . . . ?
Cu01 N006 C00K C00Q 179.10(16) . . . . ?
N005 C00B C00D N004 30.3(2) . . . . ?
N005 C00B C00G C00M -1.1(3) . . . . ?
N005 C00I C00P C00M -0.4(3) . . . . ?
N006 C008 C009 N004 -27.5(2) . . . . ?
N006 C008 C00L C00O -1.2(3) . . . . ?
N006 C00K C00Q C00O -1.4(3) . . . . ?
C008 N006 C00K C00Q 0.1(3) . . . . ?
C008 C00L C00O C00Q -0.1(3) . . . . ?
C009 N004 C00C C00A 68.34(19) . . . . ?
C009 N004 C00D C00B -160.69(15) . . . . ?
C009 C008 C00L C00O 177.17(19) . . . . ?
C00B N005 C00I C00P -0.4(3) . . . . ?
C00B C00G C00M C00P 0.2(3) . . . . ?
C00C N004 C009 C008 -88.53(18) . . . . ?
C00C N004 C00D C00B 76.20(17) . . . . ?
C00C C00A C00H C00E 178.65(16) . . . . ?
C00C C00A C00N C00J -179.24(17) . . . . ?
C00D N004 C009 C008 149.63(15) . . . . ?
C00D N004 C00C C00A -167.19(15) . . . . ?
C00D C00B C00G C00M 178.64(19) . . . . ?
C00E C00F C00J C00N -1.0(3) . . . . ?
C00E C00F N1 N1 12.5(3) . . . 3_766 ?
C00F C00E C00H C00A 0.1(3) . . . . ?
C00F C00J C00N C00A 1.1(3) . . . . ?
C00G C00B C00D N004 -149.49(17) . . . . ?
C00G C00M C00P C00I 0.5(3) . . . . ?
C00H C00A C00C N004 80.1(2) . . . . ?
C00H C00A C00N C00J -0.6(3) . . . . ?
C00H C00E C00F C00J 0.4(3) . . . . ?
C00H C00E C00F N1 -178.65(17) . . . . ?
C00I N005 C00B C00D -178.55(16) . . . . ?
C00I N005 C00B C00G 1.2(3) . . . . ?
C00J C00F N1 N1 -166.6(2) . . . 3_766 ?
C00K N006 C008 C009 -177.24(17) . . . . ?
C00K N006 C008 C00L 1.2(3) . . . . ?
C00L C008 C009 N004 154.06(18) . . . . ?
C00L C00O C00Q C00K 1.3(3) . . . . ?
C00N C00A C00C N004 -101.2(2) . . . . ?
C00N C00A C00H C00E 0.0(3) . . . . ?
N1 C00F C00J C00N 178.12(17) . . . . ?

loop_
_exptl_oxdiff_crystal_face_indexfrac_h
_exptl_oxdiff_crystal_face_indexfrac_k
_exptl_oxdiff_crystal_face_indexfrac_l
_exptl_oxdiff_crystal_face_x
_exptl_oxdiff_crystal_face_y
_exptl_oxdiff_crystal_face_z
-5.1153 -0.0031 -5.6768 0.9931 0.0811 -0.0842
6.0508 -0.4454 -0.4197 -0.9176 0.3210 0.2342
0.2193 -7.4963 -2.6095 0.1573 -0.0612 0.9856
-0.2438 7.1449 -4.7893 0.1116 0.4959 -0.8612
1.9101 -1.5672 -13.9029 0.2140 0.8890 0.4049
-0.4978 -0.2049 14.2908 -0.4232 -0.8945 -0.1439
2.5636 6.3664 3.9971 -0.6228 0.0851 -0.7778
5.2909 2.2971 3.5426 -0.9757 0.1271 -0.1786
-4.9712 4.2288 -0.5557 0.7343 -0.0909 -0.6727
-2.7063 6.8324 1.6641 0.2704 -0.0292 -0.9623
0.4357 -5.1217 10.2397 -0.3601 -0.7531 0.5507

loop_
_smtbx_masks_void_nr
_smtbx_masks_void_average_x
_smtbx_masks_void_average_y
_smtbx_masks_void_average_z
_smtbx_masks_void_volume
_smtbx_masks_void_count_electrons
_smtbx_masks_void_content
1 -0.976 0.000 0.500 395.2 87.7 '2 et2o'
2 -0.923 0.500 0.000 395.2 87.7 '2 et2o'
